data_6000241
loop_
_publ_author_name
'Pitschke, W.'
'Koumoto, K.'

_publ_section_title
;
 Powder diffraction data and Rietveld refinement for Y-doped (ZnO)(5)In2O3
;
_journal_name_full 'Powder Diffraction'
_journal_page_first 213
_journal_page_last 218
_journal_paper_doi 10.1017/S0885715600010551
_journal_volume 14
_journal_year 1999
_chemical_formula_sum 'In2 O8 Zn5'
_space_group_name_H-M_alt 'R -3 m'
_cell_angle_alpha 90.000
_cell_angle_beta 90.000
_cell_angle_gamma 120.000
_cell_length_a 3.3285
_cell_length_b 3.3285
_cell_length_c 58.1270
_cell_volume 557.71
_cod_database_code 6000241

loop_
_atom_site_label
_atom_site_fract_x
_atom_site_fract_y
_atom_site_fract_z
? ? ? ?
